data_7243864
loop_
_publ_author_name
'Chen, Yaxuan'
'Liu, Guocheng'
'Wang, Xiuli'
'Lu, Xue'
'Xu, Na'
'Chang, Zhihan'
'Zhang, Zhong'
'Li, Xiaohui'

_publ_section_title
;
 Various carboxylates induced eight Zn(ii)/Cd(ii) coordination polymers
 with fluorescence sensing activities for Fe(iii), Cr(vi) and
 oxytetracycline
;
_journal_issue 46
_journal_name_full CrystEngComm
_journal_page_first 8077
_journal_page_last 8086
_journal_paper_doi 10.1039/D1CE01166A
_journal_volume 23
_journal_year 2021
_chemical_formula_sum 'C44 H42 Cd3 N4 O16'
_chemical_formula_weight 1220.01
_space_group_crystal_system monoclinic
_space_group_IT_number 14
_space_group_name_Hall '-P 2ybc'
_space_group_name_H-M_alt 'P 1 21/c 1'
_atom_sites_solution_hydrogens mixed
_audit_creation_method SHELXL-2018/3
_audit_update_record
;
2021-06-16 deposited with the CCDC.	2021-10-12 downloaded from the CCDC.
;
_cell_angle_alpha 90
_cell_angle_beta 92.9860(10)
_cell_angle_gamma 90
_cell_formula_units_Z 2
_cell_length_a 6.8068(3)
_cell_length_b 22.8205(11)
_cell_length_c 14.2425(7)
_cell_measurement_temperature 273(2)
_cell_volume 2209.35(18)
_computing_structure_refinement 'SHELXL-2018/3 (Sheldrick, 2018)'
_computing_structure_solution 'SHELXT 2018/2 (Sheldrick, 2018)'
_diffrn_ambient_temperature 273(2)
_diffrn_measured_fraction_theta_full 1.000
_diffrn_measured_fraction_theta_max 0.998
_diffrn_radiation_type MoK\a
_diffrn_radiation_wavelength 0.71073
_diffrn_reflns_av_R_equivalents 0.0457
_diffrn_reflns_av_unetI/netI 0.0552
_diffrn_reflns_Laue_measured_fraction_full 1.000
_diffrn_reflns_Laue_measured_fraction_max 0.998
_diffrn_reflns_limit_h_max 8
_diffrn_reflns_limit_h_min -9
_diffrn_reflns_limit_k_max 30
_diffrn_reflns_limit_k_min -21
_diffrn_reflns_limit_l_max 18
_diffrn_reflns_limit_l_min -16
_diffrn_reflns_number 15962
_diffrn_reflns_point_group_measured_fraction_full 1.000
_diffrn_reflns_point_group_measured_fraction_max 0.998
_diffrn_reflns_theta_full 25.242
_diffrn_reflns_theta_max 28.088
_diffrn_reflns_theta_min 1.687
_exptl_absorpt_coefficient_mu 1.509
_exptl_crystal_density_diffrn 1.834
_exptl_crystal_F_000 1212
_exptl_crystal_size_max 0.150
_exptl_crystal_size_mid 0.130
_exptl_crystal_size_min 0.110
_refine_diff_density_max 1.149
_refine_diff_density_min -0.807
_refine_diff_density_rms 0.111
_refine_ls_extinction_method none
_refine_ls_goodness_of_fit_ref 1.000
_refine_ls_hydrogen_treatment mixed
_refine_ls_matrix_type full
_refine_ls_number_parameters 316
_refine_ls_number_reflns 5364
_refine_ls_number_restraints 0
_refine_ls_restrained_S_all 1.000
_refine_ls_R_factor_all 0.0683
_refine_ls_R_factor_gt 0.0414
_refine_ls_shift/su_max 0.002
_refine_ls_shift/su_mean 0.000
_refine_ls_structure_factor_coef Fsqd
_refine_ls_weighting_details 'w=1/[\s^2^(Fo^2^)+(0.0450P)^2^+1.1579P] where P=(Fo^2^+2Fc^2^)/3'
_refine_ls_weighting_scheme calc
_refine_ls_wR_factor_gt 0.0886
_refine_ls_wR_factor_ref 0.0994
_reflns_Friedel_coverage 0.000
_reflns_number_gt 3875
_reflns_number_total 5364
_reflns_threshold_expression 'I > 2\s(I)'
_cod_data_source_file d1ce01166a2.cif
_cod_data_source_block 1_a_CCDC1
_cod_depositor_comments 'Adding full bibliography for 7243861--7243868.cif.'
_cod_original_sg_symbol_H-M 'P 21/c'
_cod_database_code 7243864
_shelx_shelxl_version_number 2018/3
_shelx_space_group_comment
;
The symmetry employed for this shelxl refinement is uniquely defined
by the following loop, which should always be used as a source of
symmetry information in preference to the above space-group names.
They are only intended as comments.
;
_shelx_estimated_absorpt_t_min 0.805
_shelx_estimated_absorpt_t_max 0.852

loop_
_space_group_symop_operation_xyz
'x, y, z'
'-x, y+1/2, -z+1/2'
'-x, -y, -z'
'x, -y-1/2, z-1/2'

loop_
_atom_site_label
_atom_site_type_symbol
_atom_site_fract_x
_atom_site_fract_y
_atom_site_fract_z
_atom_site_U_iso_or_equiv
_atom_site_adp_type
_atom_site_occupancy
_atom_site_site_symmetry_order
_atom_site_calc_flag
_atom_site_refinement_flags_posn
_atom_site_refinement_flags_adp
_atom_site_refinement_flags_occupancy
_atom_site_disorder_assembly
_atom_site_disorder_group
Cd1 Cd 0.55955(4) 0.93313(2) 0.55000(2) 0.03049(10) Uani 1 1 d . . . . .
N1 N 0.4411(5) 0.83610(15) 0.5396(3) 0.0369(9) Uani 1 1 d . . . . .
O1 O 1.0195(6) 0.58494(17) 0.8345(3) 0.0661(11) Uani 1 1 d . . . . .
C1 C 0.7233(9) 0.6407(2) 0.8144(4) 0.0606(15) Uani 1 1 d . . . . .
H1A H 0.610403 0.647382 0.851867 0.073 Uiso 1 1 calc R U . . .
H1B H 0.675586 0.623258 0.755424 0.073 Uiso 1 1 calc R U . . .
O1W O 0.4390(6) 0.96349(18) 0.6992(3) 0.0450(9) Uani 1 1 d . . . . .
H1WA H 0.464(9) 0.946(3) 0.743(4) 0.07(2) Uiso 1 1 d . . . . .
H1WB H 0.330(7) 0.956(2) 0.684(3) 0.028(13) Uiso 1 1 d . . . . .
O2W O 1.3354(6) 0.56965(18) 0.7262(3) 0.0668(11) Uani 1 1 d . . . . .
H2WA H 1.416483 0.541333 0.726176 0.080 Uiso 1 1 d R U . . .
H2WB H 1.327662 0.584113 0.671117 0.080 Uiso 1 1 d R U . . .
Cd2 Cd 0.000000 1.000000 0.500000 0.03673(13) Uani 1 2 d S . P . .
N2 N 0.3900(5) 0.61273(14) 0.5291(2) 0.0320(8) Uani 1 1 d . . . . .
O2 O 0.8067(5) 0.57628(16) 0.9414(3) 0.0531(9) Uani 1 1 d . . . . .
C2 C 1.0743(9) 0.7585(2) 0.7308(4) 0.0581(16) Uani 1 1 d . . . . .
H2A H 1.191596 0.760504 0.700246 0.070 Uiso 1 1 calc R U . . .
C3 C 0.9868(10) 0.7039(2) 0.7456(4) 0.0615(17) Uani 1 1 d . . . . .
H3A H 1.044218 0.670220 0.722690 0.074 Uiso 1 1 calc R U . . .
O3 O 0.7921(5) 0.89541(15) 0.6506(3) 0.0514(9) Uani 1 1 d . . . . .
O4 O 1.0636(5) 0.94816(14) 0.6386(2) 0.0448(8) Uani 1 1 d . . . . .
C4 C 0.7339(7) 0.7495(2) 0.8236(4) 0.0474(13) Uani 1 1 d . . . . .
H4A H 0.619039 0.747449 0.856013 0.057 Uiso 1 1 calc R U . . .
C5 C 1.0776(7) 0.8681(2) 0.7434(4) 0.0480(12) Uani 1 1 d . . . . .
H5A H 1.209694 0.861967 0.722913 0.058 Uiso 1 1 calc R U . . .
H5B H 1.088924 0.889429 0.802371 0.058 Uiso 1 1 calc R U . . .
O5 O 0.3120(4) 0.97428(12) 0.46332(19) 0.0308(6) Uani 1 1 d . . . . .
O6 O 0.4734(4) 0.60612(15) 0.3778(2) 0.0419(8) Uani 1 1 d . . . . .
C6 C 0.2689(7) 0.8224(2) 0.4958(4) 0.0466(12) Uani 1 1 d . . . . .
H6A H 0.190047 0.852716 0.471672 0.056 Uiso 1 1 calc R U . . .
C7 C 0.8169(7) 0.6995(2) 0.7938(3) 0.0430(11) Uani 1 1 d . . . . .
C8 C 0.8150(7) 0.8033(2) 0.8071(3) 0.0428(11) Uani 1 1 d . . . . .
H8A H 0.751859 0.836698 0.827531 0.051 Uiso 1 1 calc R U . . .
C9 C 1.1083(7) 0.4871(2) 0.3844(3) 0.0419(12) Uani 1 1 d . . . . .
H9A H 1.080082 0.495044 0.321045 0.050 Uiso 1 1 calc R U . . .
C10 C 0.5507(7) 0.7915(2) 0.5714(3) 0.0431(12) Uani 1 1 d . . . . .
H10A H 0.672225 0.799774 0.601375 0.052 Uiso 1 1 calc R U . . .
C11 C 0.2017(7) 0.76545(19) 0.4846(3) 0.0408(11) Uani 1 1 d . . . . .
H11A H 0.079439 0.758330 0.454568 0.049 Uiso 1 1 calc R U . . .
C12 C 0.8587(8) 0.59775(19) 0.8654(3) 0.0393(11) Uani 1 1 d . . . . .
C13 C 0.9873(6) 0.80939(19) 0.7612(3) 0.0344(10) Uani 1 1 d . . . . .
C14 C 0.9667(7) 0.90611(18) 0.6712(3) 0.0332(10) Uani 1 1 d . . . . .
C15 C 0.8013(6) 0.53757(19) 0.4270(3) 0.0337(10) Uani 1 1 d . . . . .
H15A H 0.771002 0.546028 0.364027 0.040 Uiso 1 1 calc R U . . .
C16 C 1.2742(7) 0.4577(2) 0.4112(3) 0.0431(12) Uani 1 1 d . . . . .
H16A H 1.352(8) 0.445(2) 0.368(4) 0.062(17) Uiso 1 1 d . . . . .
C17 C 0.4941(7) 0.73352(19) 0.5625(3) 0.0397(11) Uani 1 1 d . . . . .
H17A H 0.576363 0.704039 0.586693 0.048 Uiso 1 1 calc R U . . .
C18 C 0.2408(6) 0.65710(18) 0.5080(3) 0.0340(10) Uani 1 1 d . . . . .
H18A H 0.134183 0.651735 0.549733 0.041 Uiso 1 1 calc R U . . .
H18B H 0.187685 0.651307 0.444113 0.041 Uiso 1 1 calc R U . . .
C19 C 0.9772(6) 0.50602(19) 0.4523(3) 0.0306(9) Uani 1 1 d . . . . .
C20 C 0.6776(6) 0.55546(18) 0.4927(3) 0.0311(9) Uani 1 1 d . . . . .
C21 C 0.3159(6) 0.71930(18) 0.5177(3) 0.0292(9) Uani 1 1 d . . . . .
C22 C 0.5045(6) 0.59260(18) 0.4609(3) 0.0313(9) Uani 1 1 d . . . . .

loop_
_atom_site_aniso_label
_atom_site_aniso_U_11
_atom_site_aniso_U_22
_atom_site_aniso_U_33
_atom_site_aniso_U_23
_atom_site_aniso_U_13
_atom_site_aniso_U_12
Cd1 0.02729(17) 0.02263(16) 0.04115(19) 0.00896(14) -0.00216(12) -0.00035(12)
N1 0.035(2) 0.0258(19) 0.048(2) 0.0039(17) -0.0085(17) 0.0008(16)
O1 0.073(3) 0.056(2) 0.070(3) 0.015(2) 0.015(2) 0.009(2)
C1 0.065(4) 0.043(3) 0.071(4) 0.015(3) -0.025(3) -0.013(3)
O1W 0.035(2) 0.057(2) 0.043(2) 0.0111(19) -0.0016(17) -0.0066(17)
O2W 0.056(3) 0.087(3) 0.057(2) 0.008(2) 0.0032(19) 0.006(2)
Cd2 0.0241(2) 0.0337(3) 0.0517(3) 0.0208(2) -0.00463(19) -0.00255(18)
N2 0.032(2) 0.0215(17) 0.042(2) -0.0015(16) 0.0000(16) 0.0067(14)
O2 0.054(2) 0.053(2) 0.053(2) 0.0111(18) 0.0114(18) 0.0067(17)
C2 0.067(4) 0.050(3) 0.060(3) 0.018(3) 0.033(3) 0.014(3)
C3 0.111(5) 0.030(3) 0.046(3) 0.003(2) 0.025(3) 0.017(3)
O3 0.0366(19) 0.0417(19) 0.074(2) 0.0270(18) -0.0173(17) -0.0063(15)
O4 0.044(2) 0.0388(18) 0.0504(19) 0.0207(16) -0.0125(15) -0.0106(15)
C4 0.038(3) 0.048(3) 0.057(3) 0.019(3) 0.004(2) 0.002(2)
C5 0.046(3) 0.037(3) 0.060(3) 0.021(2) -0.013(2) -0.006(2)
O5 0.0276(15) 0.0233(14) 0.0407(17) 0.0099(13) -0.0043(12) -0.0007(11)
O6 0.0352(18) 0.055(2) 0.0358(18) 0.0037(16) 0.0003(14) 0.0070(15)
C6 0.044(3) 0.030(2) 0.062(3) 0.011(2) -0.022(2) 0.001(2)
C7 0.051(3) 0.042(3) 0.036(3) 0.008(2) -0.010(2) -0.005(2)
C8 0.044(3) 0.036(3) 0.048(3) 0.009(2) 0.001(2) 0.011(2)
C9 0.050(3) 0.047(3) 0.028(2) 0.001(2) 0.001(2) 0.015(2)
C10 0.035(3) 0.033(2) 0.059(3) 0.007(2) -0.016(2) -0.001(2)
C11 0.032(2) 0.032(2) 0.057(3) 0.004(2) -0.017(2) -0.0017(19)
C12 0.058(3) 0.024(2) 0.038(3) -0.001(2) 0.011(2) -0.013(2)
C13 0.036(2) 0.032(2) 0.035(2) 0.015(2) -0.0042(19) 0.0015(19)
C14 0.039(3) 0.026(2) 0.034(2) 0.0025(19) -0.0039(19) 0.0003(18)
C15 0.035(2) 0.032(2) 0.033(2) 0.0053(19) -0.0018(19) 0.0025(19)
C16 0.043(3) 0.054(3) 0.033(2) 0.002(2) 0.006(2) 0.018(2)
C17 0.037(3) 0.024(2) 0.057(3) 0.004(2) -0.011(2) 0.0045(18)
C18 0.031(2) 0.029(2) 0.041(2) -0.004(2) -0.0015(19) 0.0051(18)
C19 0.032(2) 0.029(2) 0.031(2) -0.0026(18) 0.0011(18) 0.0004(17)
C20 0.031(2) 0.025(2) 0.037(2) -0.0022(18) -0.0009(18) 0.0006(16)
C21 0.034(2) 0.027(2) 0.027(2) -0.0029(18) 0.0002(17) 0.0038(17)
C22 0.028(2) 0.026(2) 0.040(3) 0.0006(19) -0.0017(19) -0.0051(17)

loop_
_atom_type_symbol
_atom_type_description
_atom_type_scat_dispersion_real
_atom_type_scat_dispersion_imag
_atom_type_scat_source
C C 0.0033 0.0016 'International Tables Vol C Tables 4.2.6.8 and 6.1.1.4'
H H 0.0000 0.0000 'International Tables Vol C Tables 4.2.6.8 and 6.1.1.4'
N N 0.0061 0.0033 'International Tables Vol C Tables 4.2.6.8 and 6.1.1.4'
O O 0.0106 0.0060 'International Tables Vol C Tables 4.2.6.8 and 6.1.1.4'
Cd Cd -0.8075 1.2024 'International Tables Vol C Tables 4.2.6.8 and 6.1.1.4'

loop_
_geom_angle_atom_site_label_1
_geom_angle_atom_site_label_2
_geom_angle_atom_site_label_3
_geom_angle
_geom_angle_site_symmetry_1
_geom_angle_site_symmetry_3
_geom_angle_publ_flag
O5 Cd1 O3 173.87(12) . . ?
O5 Cd1 O5 81.24(11) . 3_676 ?
O3 Cd1 O5 98.41(11) . 3_676 ?
O5 Cd1 O2 102.62(12) . 4_575 ?
O3 Cd1 O2 83.13(13) . 4_575 ?
O5 Cd1 O2 75.03(11) 3_676 4_575 ?
O5 Cd1 N1 96.54(12) . . ?
O3 Cd1 N1 84.71(12) . . ?
O5 Cd1 N1 171.20(12) 3_676 . ?
O2 Cd1 N1 97.29(13) 4_575 . ?
O5 Cd1 O1W 94.82(13) . . ?
O3 Cd1 O1W 79.04(14) . . ?
O5 Cd1 O1W 87.54(11) 3_676 . ?
O2 Cd1 O1W 152.92(13) 4_575 . ?
N1 Cd1 O1W 101.16(13) . . ?
O5 Cd1 Cd1 41.22(7) . 3_676 ?
O3 Cd1 Cd1 138.11(9) . 3_676 ?
O5 Cd1 Cd1 40.01(7) 3_676 3_676 ?
O2 Cd1 Cd1 88.28(9) 4_575 3_676 ?
N1 Cd1 Cd1 137.14(9) . 3_676 ?
O1W Cd1 Cd1 91.50(10) . 3_676 ?
O5 Cd1 Cd2 109.59(7) . 1_655 ?
O3 Cd1 Cd2 73.28(8) . 1_655 ?
O5 Cd1 Cd2 40.76(7) 3_676 1_655 ?
O2 Cd1 Cd2 41.47(9) 4_575 1_655 ?
N1 Cd1 Cd2 134.11(9) . 1_655 ?
O1W Cd1 Cd2 112.99(10) . 1_655 ?
Cd1 Cd1 Cd2 73.324(10) 3_676 1_655 ?
C10 N1 C6 116.4(4) . . ?
C10 N1 Cd1 120.9(3) . . ?
C6 N1 Cd1 122.5(3) . . ?
C12 C1 C7 114.5(4) . . ?
O5 Cd2 O5 180.0 . 3_576 ?
O5 Cd2 O2 103.99(11) . 4_475 ?
O5 Cd2 O2 76.01(11) 3_576 4_475 ?
O5 Cd2 O2 76.01(11) . 2_656 ?
O5 Cd2 O2 103.99(11) 3_576 2_656 ?
O2 Cd2 O2 180.0 4_475 2_656 ?
O5 Cd2 O4 94.04(11) . 3_676 ?
O5 Cd2 O4 85.96(11) 3_576 3_676 ?
O2 Cd2 O4 89.95(12) 4_475 3_676 ?
O2 Cd2 O4 90.05(12) 2_656 3_676 ?
O5 Cd2 O4 85.96(11) . 1_455 ?
O5 Cd2 O4 94.04(11) 3_576 1_455 ?
O2 Cd2 O4 90.05(12) 4_475 1_455 ?
O2 Cd2 O4 89.95(12) 2_656 1_455 ?
O4 Cd2 O4 180.00(9) 3_676 1_455 ?
O5 Cd2 Cd1 139.06(7) . 1_455 ?
O5 Cd2 Cd1 40.94(7) 3_576 1_455 ?
O2 Cd2 Cd1 42.41(8) 4_475 1_455 ?
O2 Cd2 Cd1 137.59(8) 2_656 1_455 ?
O4 Cd2 Cd1 105.88(8) 3_676 1_455 ?
O4 Cd2 Cd1 74.12(8) 1_455 1_455 ?
O5 Cd2 Cd1 40.94(7) . 3_676 ?
O5 Cd2 Cd1 139.06(7) 3_576 3_676 ?
O2 Cd2 Cd1 137.59(8) 4_475 3_676 ?
O2 Cd2 Cd1 42.41(8) 2_656 3_676 ?
O4 Cd2 Cd1 74.12(8) 3_676 3_676 ?
O4 Cd2 Cd1 105.88(8) 1_455 3_676 ?
Cd1 Cd2 Cd1 180.0 1_455 3_676 ?
C22 N2 C18 120.5(4) . . ?
C12 O2 Cd2 115.1(3) . 2_646 ?
C12 O2 Cd1 147.7(3) . 4_576 ?
Cd2 O2 Cd1 96.12(13) 2_646 4_576 ?
C13 C2 C3 120.4(5) . . ?
C7 C3 C2 121.0(5) . . ?
C14 O3 Cd1 135.5(3) . . ?
C14 O4 Cd2 128.3(3) . 1_655 ?
C7 C4 C8 121.6(5) . . ?
C13 C5 C14 115.6(4) . . ?
Cd1 O5 Cd2 131.37(13) . . ?
Cd1 O5 Cd1 98.76(10) . 3_676 ?
Cd2 O5 Cd1 98.30(10) . 3_676 ?
N1 C6 C11 123.4(4) . . ?
C4 C7 C3 117.9(5) . . ?
C4 C7 C1 119.9(5) . . ?
C3 C7 C1 122.2(5) . . ?
C4 C8 C13 122.2(5) . . ?
C16 C9 C19 120.3(4) . . ?
N1 C10 C17 123.6(4) . . ?
C21 C11 C6 120.1(4) . . ?
O1 C12 O2 120.6(5) . . ?
O1 C12 C1 120.9(4) . . ?
O2 C12 C1 118.5(5) . . ?
C8 C13 C2 116.9(4) . . ?
C8 C13 C5 122.4(4) . . ?
C2 C13 C5 120.7(4) . . ?
O3 C14 O4 125.2(4) . . ?
O3 C14 C5 119.2(4) . . ?
O4 C14 C5 115.6(4) . . ?
C20 C15 C19 121.4(4) . . ?
C9 C16 C20 121.7(4) . 3_766 ?
C21 C17 C10 120.1(4) . . ?
N2 C18 C21 113.9(4) . . ?
C19 C19 C9 119.0(5) 3_766 . ?
C19 C19 C15 118.9(5) 3_766 . ?
C9 C19 C15 122.1(4) . . ?
C15 C20 C16 118.7(4) . 3_766 ?
C15 C20 C22 117.9(4) . . ?
C16 C20 C22 123.2(4) 3_766 . ?
C11 C21 C17 116.5(4) . . ?
C11 C21 C18 120.3(4) . . ?
C17 C21 C18 123.2(4) . . ?
O6 C22 N2 121.8(4) . . ?
O6 C22 C20 121.6(4) . . ?
N2 C22 C20 116.5(4) . . ?

loop_
_geom_bond_atom_site_label_1
_geom_bond_atom_site_label_2
_geom_bond_distance
_geom_bond_site_symmetry_2
_geom_bond_publ_flag
Cd1 O5 2.242(3) . ?
Cd1 O3 2.250(3) . ?
Cd1 O5 2.298(3) 3_676 ?
Cd1 O2 2.354(3) 4_575 ?
Cd1 N1 2.359(4) . ?
Cd1 O1W 2.418(4) . ?
Cd1 Cd1 3.4466(6) 3_676 ?
Cd1 Cd2 3.4708(3) 1_655 ?
N1 C10 1.327(6) . ?
N1 C6 1.335(6) . ?
O1 C12 1.236(6) . ?
C1 C12 1.506(7) . ?
C1 C7 1.520(7) . ?
Cd2 O5 2.290(3) . ?
Cd2 O5 2.290(3) 3_576 ?
Cd2 O2 2.312(4) 4_475 ?
Cd2 O2 2.312(4) 2_656 ?
Cd2 O4 2.323(3) 3_676 ?
Cd2 O4 2.323(3) 1_455 ?
N2 C22 1.357(5) . ?
N2 C18 1.454(5) . ?
O2 C12 1.255(5) . ?
C2 C13 1.384(7) . ?
C2 C3 1.401(8) . ?
C3 C7 1.379(7) . ?
O3 C14 1.234(5) . ?
O4 C14 1.266(5) . ?
C4 C7 1.353(7) . ?
C4 C8 1.370(7) . ?
C5 C13 1.502(6) . ?
C5 C14 1.516(6) . ?
O6 C22 1.230(5) . ?
C6 C11 1.385(6) . ?
C8 C13 1.378(6) . ?
C9 C16 1.352(6) . ?
C9 C19 1.417(6) . ?
C10 C17 1.383(6) . ?
C11 C21 1.378(6) . ?
C15 C20 1.354(6) . ?
C15 C19 1.427(6) . ?
C16 C20 1.423(6) 3_766 ?
C17 C21 1.379(6) . ?
C18 C21 1.513(6) . ?
C19 C19 1.405(8) 3_766 ?
C20 C22 1.502(6) . ?
